data_4081403
loop_
_publ_author_name
'Dai, Wei'
'Chalkley, Matthew J.'
'Brudvig, Gary W.'
'Hazari, Nilay'
'Melvin, Patrick R.'
'Pokhrel, Ravi'
'Takase, Michael K.'

_publ_section_title
;
 Synthesis and Properties of NHC-Supported Palladium(I) Dimers with
 Bridging Allyl, Cyclopentadienyl, and Indenyl Ligands
;
_journal_issue 18
_journal_name_full Organometallics
_journal_page_first 5114
_journal_paper_doi 10.1021/om400687m
_journal_volume 32
_journal_year 2013
_chemical_formula_sum 'C84 H116 N4 O4 Pd2'
_chemical_formula_weight 1458.61
_chemical_name_systematic
; 
 ? 
;
_space_group_IT_number 2
_symmetry_cell_setting triclinic
_symmetry_space_group_name_Hall '-P 1'
_symmetry_space_group_name_H-M 'P -1'
_atom_sites_solution_hydrogens geom
_atom_sites_solution_primary direct
_atom_sites_solution_secondary difmap
_audit_creation_method SHELXL-97
_cell_angle_alpha 106.710(7)
_cell_angle_beta 103.424(7)
_cell_angle_gamma 105.598(7)
_cell_formula_units_Z 1
_cell_length_a 10.6789(2)
_cell_length_b 14.1144(3)
_cell_length_c 14.2052(10)
_cell_measurement_reflns_used 45919
_cell_measurement_temperature 93(2)
_cell_measurement_theta_max 68.2
_cell_measurement_theta_min 3.5
_cell_volume 1860.7(2)
_computing_cell_refinement 'CrystalClear-SM Expert 2.0 r12 (Rigaku, 2011)'
_computing_data_collection 'CrystalClear-SM Expert 2.0 r12 (Rigaku, 2011)'
_computing_data_reduction 'CrystalClear-SM Expert 2.0 r12 (Rigaku, 2011)'
_computing_publication_material 'SHELXL-97 (Sheldrick, 2008)'
_computing_structure_refinement 'SHELXL-97 (Sheldrick, 2008)'
_computing_structure_solution 'SHELXS-97 (Sheldrick, 2008)'
_diffrn_ambient_temperature 93(2)
_diffrn_detector_area_resol_mean 22.2
_diffrn_measured_fraction_theta_full 0.986
_diffrn_measured_fraction_theta_max 0.986
_diffrn_measurement_device_type 'Rigaku Saturn 944+ CCD'
_diffrn_measurement_method \w
_diffrn_radiation_monochromator confocal
_diffrn_radiation_source 'microfocus rotating anode'
_diffrn_radiation_type CuK\a
_diffrn_radiation_wavelength 1.54187
_diffrn_reflns_av_R_equivalents 0.1010
_diffrn_reflns_av_sigmaI/netI 0.0505
_diffrn_reflns_limit_h_max 12
_diffrn_reflns_limit_h_min -12
_diffrn_reflns_limit_k_max 16
_diffrn_reflns_limit_k_min -16
_diffrn_reflns_limit_l_max 16
_diffrn_reflns_limit_l_min -16
_diffrn_reflns_number 61950
_diffrn_reflns_theta_full 65.98
_diffrn_reflns_theta_max 65.98
_diffrn_reflns_theta_min 3.45
_exptl_absorpt_coefficient_mu 4.296
_exptl_absorpt_correction_T_max 0.6733
_exptl_absorpt_correction_T_min 0.5651
_exptl_absorpt_correction_type multi-scan
_exptl_absorpt_process_details 'Jacobson, R. (1998) Private Communication'
_exptl_crystal_colour Orange
_exptl_crystal_density_diffrn 1.302
_exptl_crystal_density_method 'not measured'
_exptl_crystal_description Block
_exptl_crystal_F_000 772
_exptl_crystal_size_max 0.15
_exptl_crystal_size_mid 0.10
_exptl_crystal_size_min 0.10
_refine_diff_density_max 1.238
_refine_diff_density_min -1.924
_refine_diff_density_rms 0.106
_refine_ls_extinction_method none
_refine_ls_goodness_of_fit_ref 1.123
_refine_ls_hydrogen_treatment mixed
_refine_ls_matrix_type full
_refine_ls_number_parameters 564
_refine_ls_number_reflns 6391
_refine_ls_number_restraints 385
_refine_ls_restrained_S_all 1.098
_refine_ls_R_factor_all 0.0677
_refine_ls_R_factor_gt 0.0611
_refine_ls_shift/su_max 0.000
_refine_ls_shift/su_mean 0.000
_refine_ls_structure_factor_coef Fsqd
_refine_ls_weighting_details 'calc w=1/[\s^2^(Fo^2^)+(0.0864P)^2^+3.7467P] where P=(Fo^2^+2Fc^2^)/3'
_refine_ls_weighting_scheme calc
_refine_ls_wR_factor_gt 0.1587
_refine_ls_wR_factor_ref 0.1657
_reflns_number_gt 5608
_reflns_number_total 6391
_reflns_threshold_expression >2sigma(I)
_cod_data_source_file om400687m_si_002.cif
_cod_data_source_block '_CpInd'
_cod_original_sg_symbol_H-M P-1
_cod_database_code 4081403

loop_
_symmetry_equiv_pos_as_xyz
'x, y, z'
'-x, -y, -z'

loop_
_atom_site_label
_atom_site_type_symbol
_atom_site_fract_x
_atom_site_fract_y
_atom_site_fract_z
_atom_site_U_iso_or_equiv
_atom_site_adp_type
_atom_site_occupancy
_atom_site_symmetry_multiplicity
_atom_site_calc_flag
_atom_site_refinement_flags
_atom_site_disorder_assembly
_atom_site_disorder_group
C1 C 0.2000(8) 0.0074(7) 0.0158(7) 0.0303(16) Uani 0.50 1 d PDU . -1
H1 H 0.239(9) -0.015(8) -0.041(5) 0.036 Uiso 0.50 1 d PD A -1
C2 C 0.181(2) -0.0403(13) 0.0915(11) 0.035(2) Uani 0.50 1 d PDU . -1
H2 H 0.195(11) -0.107(5) 0.091(9) 0.042 Uiso 0.50 1 d PD B -1
C3 C 0.2004(11) 0.0442(8) 0.1829(8) 0.037(2) Uani 0.50 1 d PDU . -1
H3 H 0.1952 0.0379 0.2469 0.045 Uiso 0.50 1 calc PR . -1
C4 C 0.2283(10) 0.1375(8) 0.1642(8) 0.0356(19) Uani 0.50 1 d PDU . -1
H4 H 0.2470 0.2051 0.2146 0.043 Uiso 0.50 1 calc PR . -1
C5 C 0.2255(16) 0.1189(11) 0.0603(8) 0.0357(19) Uani 0.50 1 d PDU . -1
H5 H 0.284(9) 0.177(6) 0.046(8) 0.043 Uiso 0.50 1 d PD C -1
C11 C -0.1779(12) -0.0702(9) -0.1463(9) 0.0369(19) Uani 0.50 1 d PDU . -2
H11 H -0.172(11) -0.106(8) -0.216(4) 0.044 Uiso 0.50 1 d PD D -2
C12 C -0.2454(16) -0.1355(11) -0.0989(9) 0.0357(19) Uani 0.50 1 d PDU . -2
H12 H -0.285(10) -0.214(2) -0.134(8) 0.043 Uiso 0.50 1 d PD E -2
C13 C -0.3233(10) -0.0829(8) -0.0479(8) 0.0401(17) Uani 0.50 1 d PDU . -2
C14 C -0.4174(10) -0.1160(8) 0.0001(8) 0.046(2) Uani 0.50 1 d PDU . -2
H14 H -0.4334 -0.1822 0.0084 0.055 Uiso 0.50 1 calc PR . -2
C15 C -0.4875(12) -0.0516(9) 0.0358(10) 0.050(2) Uani 0.50 1 d PDU . -2
H15 H -0.5543 -0.0747 0.0663 0.060 Uiso 0.50 1 calc PR . -2
C16 C -0.4598(12) 0.0476(9) 0.0268(10) 0.050(2) Uani 0.50 1 d PDU . -2
H16 H -0.5058 0.0925 0.0535 0.061 Uiso 0.50 1 calc PR . -2
C17 C -0.3659(10) 0.0809(8) -0.0207(8) 0.0439(19) Uani 0.50 1 d PDU . -2
H17 H -0.3473 0.1483 -0.0265 0.053 Uiso 0.50 1 calc PR . -2
C18 C -0.2995(9) 0.0149(7) -0.0595(8) 0.0393(17) Uani 0.50 1 d PDU . -2
C19 C -0.206(2) 0.0252(13) -0.1178(12) 0.035(2) Uani 0.50 1 d PDU . -2
H19 H -0.190(11) 0.085(6) -0.144(8) 0.042 Uiso 0.50 1 d PD F -2
Pd1 Pd -0.02627(4) -0.09270(3) 0.01374(3) 0.03972(16) Uani 1 1 d . . .
C21 C -0.0750(5) -0.2336(4) 0.0366(4) 0.0380(11) Uani 1 1 d . . .
N1 N -0.0528(4) -0.2460(3) 0.1311(3) 0.0339(8) Uani 1 1 d . . .
C31 C 0.0292(5) -0.1663(4) 0.2324(3) 0.0350(10) Uani 1 1 d . . .
C32 C -0.0235(5) -0.0918(4) 0.2804(4) 0.0370(10) Uani 1 1 d . . .
C37 C -0.1618(5) -0.0903(4) 0.2241(4) 0.0447(11) Uani 1 1 d U . .
H37 H -0.1729 -0.1098 0.1484 0.054 Uiso 0.807(18) 1 calc PR G 1
H37A H -0.1963 -0.1429 0.1509 0.054 Uiso 0.193(18) 1 calc PR G 2
C38 C -0.1770(10) 0.0146(8) 0.2624(8) 0.062(3) Uani 0.807(18) 1 d PU . 1
H38A H -0.2685 0.0095 0.2230 0.093 Uiso 0.807(18) 1 calc PR G 1
H38B H -0.1059 0.0678 0.2528 0.093 Uiso 0.807(18) 1 calc PR G 1
H38C H -0.1664 0.0353 0.3367 0.093 Uiso 0.807(18) 1 calc PR G 1
C39 C -0.2780(9) -0.1777(10) 0.2352(9) 0.067(3) Uani 0.807(18) 1 d PU . 1
H39A H -0.2670 -0.2462 0.2098 0.100 Uiso 0.807(18) 1 calc PR G 1
H39B H -0.3686 -0.1826 0.1941 0.100 Uiso 0.807(18) 1 calc PR G 1
H39C H -0.2710 -0.1588 0.3088 0.100 Uiso 0.807(18) 1 calc PR G 1
C38A C -0.137(3) 0.034(2) 0.220(3) 0.044(7) Uani 0.193(18) 1 d PU . 2
H38D H -0.0635 0.0532 0.1911 0.066 Uiso 0.193(18) 1 calc PR G 2
H38E H -0.1110 0.0859 0.2908 0.066 Uiso 0.193(18) 1 calc PR G 2
H38F H -0.2228 0.0339 0.1759 0.066 Uiso 0.193(18) 1 calc PR G 2
C39A C -0.274(3) -0.110(3) 0.269(2) 0.049(7) Uani 0.193(18) 1 d PU . 2
H39D H -0.3562 -0.1061 0.2253 0.073 Uiso 0.193(18) 1 calc PR G 2
H39E H -0.2437 -0.0563 0.3397 0.073 Uiso 0.193(18) 1 calc PR G 2
H39F H -0.2952 -0.1806 0.2731 0.073 Uiso 0.193(18) 1 calc PR G 2
C33 C 0.0578(6) -0.0187(4) 0.3804(4) 0.0432(12) Uani 1 1 d . . .
H33 H 0.0254 0.0329 0.4151 0.052 Uiso 1 1 calc R . .
C34 C 0.1838(6) -0.0196(4) 0.4298(4) 0.0469(12) Uani 1 1 d . . .
H34 H 0.2370 0.0310 0.4982 0.056 Uiso 1 1 calc R . .
C35 C 0.2344(6) -0.0938(4) 0.3811(4) 0.0435(12) Uani 1 1 d . . .
H35 H 0.3220 -0.0934 0.4162 0.052 Uiso 1 1 calc R . .
C36 C 0.1577(5) -0.1685(4) 0.2815(4) 0.0373(10) Uani 1 1 d . . .
C40 C 0.2165(6) -0.2491(4) 0.2293(4) 0.0425(11) Uani 1 1 d . . .
H40 H 0.1585 -0.2852 0.1538 0.051 Uiso 1 1 calc R . .
C41 C 0.3650(6) -0.1968(5) 0.2360(5) 0.0550(14) Uani 1 1 d . . .
H41A H 0.3702 -0.1413 0.2070 0.083 Uiso 1 1 calc R . .
H41B H 0.3950 -0.2503 0.1962 0.083 Uiso 1 1 calc R . .
H41C H 0.4250 -0.1654 0.3092 0.083 Uiso 1 1 calc R . .
C42 C 0.2079(6) -0.3336(4) 0.2774(5) 0.0486(13) Uani 1 1 d . . .
H42A H 0.2445 -0.3850 0.2426 0.073 Uiso 1 1 calc R . .
H42B H 0.1114 -0.3701 0.2686 0.073 Uiso 1 1 calc R . .
H42C H 0.2623 -0.2998 0.3519 0.073 Uiso 1 1 calc R . .
C22 C -0.1087(5) -0.3528(4) 0.1185(4) 0.0376(11) Uani 1 1 d . . .
H22 H -0.1069 -0.3806 0.1721 0.045 Uiso 1 1 calc R . .
C23 C -0.1652(5) -0.4076(4) 0.0150(4) 0.0367(10) Uani 1 1 d . . .
H23 H -0.2102 -0.4823 -0.0187 0.044 Uiso 1 1 calc R . .
N3 N -0.1458(4) -0.3352(3) -0.0335(3) 0.0316(8) Uani 1 1 d . . .
C71 C -0.1963(5) -0.3684(3) -0.1459(3) 0.0331(10) Uani 1 1 d . . .
C72 C -0.1023(5) -0.3601(4) -0.2000(4) 0.0369(10) Uani 1 1 d . . .
C77 C 0.0524(5) -0.3100(4) -0.1423(4) 0.0400(11) Uani 1 1 d . . .
H77 H 0.0696 -0.2448 -0.0818 0.048 Uiso 1 1 calc R . .
C78 C 0.1062(6) -0.3847(4) -0.0984(4) 0.0446(12) Uani 1 1 d . . .
H78A H 0.0527 -0.4067 -0.0559 0.067 Uiso 1 1 calc R . .
H78B H 0.2037 -0.3476 -0.0552 0.067 Uiso 1 1 calc R . .
H78C H 0.0964 -0.4474 -0.1562 0.067 Uiso 1 1 calc R . .
C79 C 0.1368(6) -0.2765(5) -0.2085(5) 0.0551(14) Uani 1 1 d . . .
H79A H 0.1298 -0.3397 -0.2644 0.083 Uiso 1 1 calc R . .
H79B H 0.2337 -0.2373 -0.1644 0.083 Uiso 1 1 calc R . .
H79C H 0.1010 -0.2311 -0.2390 0.083 Uiso 1 1 calc R . .
C73 C -0.1575(6) -0.3986(4) -0.3085(4) 0.0439(12) Uani 1 1 d . . .
H73 H -0.0972 -0.3917 -0.3479 0.053 Uiso 1 1 calc R . .
C74 C -0.2990(6) -0.4469(4) -0.3600(4) 0.0501(13) Uani 1 1 d . . .
H74 H -0.3344 -0.4735 -0.4341 0.060 Uiso 1 1 calc R . .
C75 C -0.3879(6) -0.4562(4) -0.3046(4) 0.0482(13) Uani 1 1 d . . .
H75 H -0.4843 -0.4905 -0.3409 0.058 Uiso 1 1 calc R . .
C76 C -0.3393(5) -0.4164(4) -0.1964(4) 0.0394(11) Uani 1 1 d . . .
C80 C -0.4432(6) -0.4243(5) -0.1378(5) 0.0495(13) Uani 1 1 d . . .
H80 H -0.3915 -0.3828 -0.0618 0.059 Uiso 1 1 calc R . .
C81 C -0.5149(7) -0.5393(5) -0.1523(5) 0.0620(16) Uani 1 1 d . . .
H81A H -0.5622 -0.5821 -0.2268 0.093 Uiso 1 1 calc R . .
H81B H -0.5825 -0.5428 -0.1158 0.093 Uiso 1 1 calc R . .
H81C H -0.4462 -0.5667 -0.1235 0.093 Uiso 1 1 calc R . .
C82 C -0.5508(7) -0.3769(6) -0.1739(6) 0.0698(18) Uani 1 1 d . . .
H82A H -0.6057 -0.4188 -0.2475 0.105 Uiso 1 1 calc R . .
H82B H -0.5036 -0.3036 -0.1654 0.105 Uiso 1 1 calc R . .
H82C H -0.6116 -0.3782 -0.1318 0.105 Uiso 1 1 calc R . .
O1S O 0.4820(5) 0.8489(3) 0.5248(3) 0.0638(11) Uani 1 1 d D . .
C1S C 0.4635(8) 0.8972(5) 0.6204(5) 0.0702(18) Uani 1 1 d D . .
H1S1 H 0.3946 0.9313 0.6090 0.084 Uiso 1 1 calc R . .
H1S2 H 0.5518 0.9522 0.6711 0.084 Uiso 1 1 calc R . .
C2S C 0.4148(10) 0.8132(6) 0.6617(6) 0.084(2) Uani 1 1 d D . .
H2S1 H 0.3153 0.7949 0.6523 0.101 Uiso 1 1 calc R . .
H2S2 H 0.4674 0.8363 0.7367 0.101 Uiso 1 1 calc R . .
C3S C 0.4420(10) 0.7199(6) 0.5966(7) 0.091(3) Uani 1 1 d D . .
H3S1 H 0.4941 0.6915 0.6416 0.110 Uiso 1 1 calc R . .
H3S2 H 0.3544 0.6624 0.5479 0.110 Uiso 1 1 calc R . .
C4S C 0.5259(7) 0.7658(6) 0.5382(6) 0.0716(19) Uani 1 1 d D . .
H4S1 H 0.6256 0.7937 0.5787 0.086 Uiso 1 1 calc R . .
H4S2 H 0.5086 0.7114 0.4698 0.086 Uiso 1 1 calc R . .
O1T O 0.7660(6) 0.5995(4) 0.4302(4) 0.0641(16) Uani 0.765(7) 1 d PDU H 1
C1T C 0.8674(9) 0.5542(6) 0.4110(7) 0.064(2) Uani 0.765(7) 1 d PDU H 1
H1T1 H 0.8528 0.5270 0.3354 0.076 Uiso 0.765(7) 1 calc PR H 1
H1T2 H 0.8595 0.4946 0.4355 0.076 Uiso 0.765(7) 1 calc PR H 1
C2T C 1.0071(9) 0.6392(7) 0.4690(7) 0.0555(18) Uani 0.765(7) 1 d PDU H 1
H2T1 H 1.0756 0.6270 0.4351 0.067 Uiso 0.765(7) 1 calc PR H 1
H2T2 H 1.0413 0.6468 0.5428 0.067 Uiso 0.765(7) 1 calc PR H 1
C3T C 0.9700(10) 0.7350(7) 0.4582(8) 0.068(2) Uani 0.765(7) 1 d PDU H 1
H3T1 H 1.0385 0.8026 0.5126 0.081 Uiso 0.765(7) 1 calc PR H 1
H3T2 H 0.9639 0.7380 0.3886 0.081 Uiso 0.765(7) 1 calc PR H 1
C4T C 0.8323(9) 0.7128(6) 0.4727(7) 0.0627(19) Uani 0.765(7) 1 d PDU H 1
H4T1 H 0.8434 0.7417 0.5476 0.075 Uiso 0.765(7) 1 calc PR H 1
H4T2 H 0.7771 0.7454 0.4354 0.075 Uiso 0.765(7) 1 calc PR H 1
O1U O 0.8704(19) 0.6030(14) 0.3410(12) 0.069(4) Uani 0.235(7) 1 d PDU H 2
C1U C 0.964(3) 0.587(2) 0.419(2) 0.068(5) Uani 0.235(7) 1 d PDU H 2
H1U1 H 1.0230 0.5523 0.3897 0.081 Uiso 0.235(7) 1 calc PR H 2
H1U2 H 0.9135 0.5423 0.4510 0.081 Uiso 0.235(7) 1 calc PR H 2
C2U C 1.048(2) 0.698(2) 0.498(2) 0.068(5) Uani 0.235(7) 1 d PDU H 2
H2U1 H 1.0825 0.6975 0.5688 0.082 Uiso 0.235(7) 1 calc PR H 2
H2U2 H 1.1274 0.7314 0.4789 0.082 Uiso 0.235(7) 1 calc PR H 2
C3U C 0.945(3) 0.753(2) 0.491(2) 0.074(6) Uani 0.235(7) 1 d PDU H 2
H3U1 H 0.9180 0.7666 0.5541 0.089 Uiso 0.235(7) 1 calc PR H 2
H3U2 H 0.9849 0.8211 0.4834 0.089 Uiso 0.235(7) 1 calc PR H 2
C4U C 0.824(3) 0.679(2) 0.397(2) 0.079(5) Uani 0.235(7) 1 d PDU H 2
H4U1 H 0.7470 0.6439 0.4169 0.095 Uiso 0.235(7) 1 calc PR H 2
H4U2 H 0.7926 0.7172 0.3534 0.095 Uiso 0.235(7) 1 calc PR H 2

loop_
_atom_site_aniso_label
_atom_site_aniso_U_11
_atom_site_aniso_U_22
_atom_site_aniso_U_33
_atom_site_aniso_U_23
_atom_site_aniso_U_13
_atom_site_aniso_U_12
C1 0.014(4) 0.034(4) 0.046(4) 0.019(3) 0.011(3) 0.009(3)
C2 0.035(6) 0.032(3) 0.041(6) 0.018(3) 0.009(5) 0.015(4)
C3 0.046(5) 0.029(5) 0.044(5) 0.021(4) 0.015(5) 0.016(4)
C4 0.035(5) 0.027(4) 0.043(5) 0.018(4) 0.010(4) 0.007(4)
C5 0.035(4) 0.030(3) 0.039(6) 0.017(4) 0.008(5) 0.007(3)
C11 0.039(5) 0.032(5) 0.040(5) 0.016(4) 0.012(4) 0.014(4)
C12 0.035(4) 0.030(3) 0.039(6) 0.017(4) 0.008(5) 0.007(3)
C13 0.039(5) 0.043(4) 0.043(5) 0.021(4) 0.013(3) 0.018(4)
C14 0.038(5) 0.047(5) 0.055(6) 0.023(4) 0.018(4) 0.012(4)
C15 0.044(6) 0.054(5) 0.050(6) 0.017(5) 0.020(4) 0.014(4)
C16 0.045(6) 0.050(4) 0.054(6) 0.011(5) 0.021(4) 0.019(4)
C17 0.037(5) 0.044(5) 0.054(5) 0.018(4) 0.014(4) 0.021(4)
C18 0.031(4) 0.031(4) 0.047(5) 0.009(3) 0.012(3) 0.004(3)
C19 0.035(6) 0.032(3) 0.041(6) 0.018(3) 0.009(5) 0.015(4)
Pd1 0.0514(3) 0.0317(2) 0.0574(3) 0.02545(18) 0.03398(19) 0.02419(17)
C21 0.041(3) 0.044(3) 0.030(2) 0.009(2) 0.016(2) 0.019(2)
N1 0.040(2) 0.0280(19) 0.033(2) 0.0117(16) 0.0123(17) 0.0112(17)
C31 0.043(3) 0.032(2) 0.031(2) 0.0128(19) 0.014(2) 0.011(2)
C32 0.045(3) 0.031(2) 0.036(2) 0.011(2) 0.016(2) 0.015(2)
C37 0.043(3) 0.048(3) 0.050(3) 0.020(2) 0.019(2) 0.022(2)
C38 0.070(5) 0.064(4) 0.064(5) 0.021(4) 0.025(4) 0.043(4)
C39 0.049(4) 0.082(6) 0.084(6) 0.046(6) 0.031(4) 0.024(4)
C38A 0.038(14) 0.062(10) 0.053(16) 0.042(13) 0.016(12) 0.025(11)
C39A 0.069(14) 0.061(17) 0.035(12) 0.030(12) 0.032(11) 0.026(13)
C33 0.058(3) 0.038(3) 0.037(3) 0.011(2) 0.019(2) 0.022(2)
C34 0.058(3) 0.041(3) 0.039(3) 0.012(2) 0.014(2) 0.018(3)
C35 0.049(3) 0.041(3) 0.041(3) 0.016(2) 0.014(2) 0.016(2)
C36 0.042(3) 0.036(3) 0.036(2) 0.014(2) 0.015(2) 0.016(2)
C40 0.050(3) 0.036(3) 0.047(3) 0.017(2) 0.022(2) 0.018(2)
C41 0.056(3) 0.054(3) 0.066(4) 0.023(3) 0.032(3) 0.024(3)
C42 0.051(3) 0.041(3) 0.057(3) 0.018(3) 0.020(3) 0.020(2)
C22 0.049(3) 0.027(2) 0.044(3) 0.022(2) 0.020(2) 0.013(2)
C23 0.044(3) 0.025(2) 0.041(3) 0.013(2) 0.015(2) 0.012(2)
N3 0.044(2) 0.0195(17) 0.0344(19) 0.0131(15) 0.0147(17) 0.0116(16)
C71 0.040(3) 0.028(2) 0.034(2) 0.0122(19) 0.011(2) 0.016(2)
C72 0.048(3) 0.028(2) 0.039(2) 0.012(2) 0.016(2) 0.019(2)
C77 0.043(3) 0.032(2) 0.049(3) 0.016(2) 0.019(2) 0.016(2)
C78 0.046(3) 0.046(3) 0.052(3) 0.025(2) 0.023(2) 0.021(2)
C79 0.056(3) 0.054(3) 0.076(4) 0.037(3) 0.035(3) 0.025(3)
C73 0.059(3) 0.037(3) 0.039(3) 0.013(2) 0.021(2) 0.018(2)
C74 0.061(3) 0.043(3) 0.037(3) 0.012(2) 0.006(2) 0.016(3)
C75 0.050(3) 0.047(3) 0.046(3) 0.020(2) 0.010(2) 0.017(3)
C76 0.041(3) 0.035(3) 0.043(3) 0.015(2) 0.011(2) 0.018(2)
C80 0.041(3) 0.057(3) 0.058(3) 0.025(3) 0.020(3) 0.022(3)
C81 0.053(4) 0.066(4) 0.067(4) 0.027(3) 0.025(3) 0.015(3)
C82 0.053(4) 0.093(5) 0.083(5) 0.040(4) 0.030(3) 0.041(4)
O1S 0.070(3) 0.063(3) 0.057(2) 0.020(2) 0.016(2) 0.030(2)
C1S 0.088(5) 0.062(4) 0.062(4) 0.017(3) 0.024(4) 0.036(4)
C2S 0.101(6) 0.069(5) 0.083(5) 0.022(4) 0.043(5) 0.028(4)
C3S 0.127(7) 0.063(5) 0.101(6) 0.037(4) 0.047(6) 0.045(5)
C4S 0.068(4) 0.076(5) 0.070(4) 0.017(4) 0.016(3) 0.041(4)
O1T 0.061(3) 0.061(3) 0.062(3) 0.013(3) 0.019(3) 0.021(2)
C1T 0.073(5) 0.045(3) 0.066(5) 0.012(3) 0.017(4) 0.025(3)
C2T 0.065(4) 0.057(5) 0.047(5) 0.018(4) 0.030(4) 0.019(4)
C3T 0.091(5) 0.050(4) 0.068(5) 0.016(4) 0.045(4) 0.025(3)
C4T 0.081(5) 0.057(3) 0.060(4) 0.022(4) 0.031(4) 0.033(3)
O1U 0.076(9) 0.069(8) 0.054(7) 0.023(5) 0.024(6) 0.012(7)
C1U 0.083(9) 0.062(8) 0.062(9) 0.025(7) 0.030(8) 0.023(7)
C2U 0.075(8) 0.069(9) 0.056(8) 0.025(8) 0.026(7) 0.015(7)
C3U 0.082(9) 0.062(8) 0.074(9) 0.016(7) 0.042(8) 0.018(7)
C4U 0.086(8) 0.073(8) 0.077(8) 0.030(7) 0.024(7) 0.028(6)

loop_
_atom_type_symbol
_atom_type_description
_atom_type_scat_dispersion_real
_atom_type_scat_dispersion_imag
_atom_type_scat_source
C C 0.0181 0.0091 'International Tables Vol C Tables 4.2.6.8 and 6.1.1.4'
H H 0.0000 0.0000 'International Tables Vol C Tables 4.2.6.8 and 6.1.1.4'
N N 0.0311 0.0180 'International Tables Vol C Tables 4.2.6.8 and 6.1.1.4'
Pd Pd 0.1215 3.9337 'International Tables Vol C Tables 4.2.6.8 and 6.1.1.4'
O O 0.0492 0.0322 'International Tables Vol C Tables 4.2.6.8 and 6.1.1.4'

loop_
_geom_angle_atom_site_label_1
_geom_angle_atom_site_label_2
_geom_angle_atom_site_label_3
_geom_angle
_geom_angle_site_symmetry_1
_geom_angle_site_symmetry_3
C5 C1 C2 109.7(11) . .
C5 C1 Pd1 109.1(8) . .
C2 C1 Pd1 56.7(8) . .
C5 C1 Pd1 54.3(7) . 2
C2 C1 Pd1 108.7(9) . 2
Pd1 C1 Pd1 66.1(2) . 2
C5 C1 H1 116(6) . .
C2 C1 H1 128(6) . .
Pd1 C1 H1 124(6) . .
Pd1 C1 H1 118(6) 2 .
C3 C2 C1 105.5(12) . .
C3 C2 Pd1 103.1(12) . .
C1 C2 Pd1 86.9(9) . .
C3 C2 H2 124(7) . .
C1 C2 H2 125(7) . .
Pd1 C2 H2 102(7) . .
C4 C3 C2 109.1(11) . .
C4 C3 H3 125.5 . .
C2 C3 H3 125.5 . .
C3 C4 C5 111.2(10) . .
C3 C4 H4 124.4 . .
C5 C4 H4 124.4 . .
C4 C5 C1 104.5(10) . .
C4 C5 Pd1 101.9(10) . 2
C1 C5 Pd1 90.4(7) . 2
C4 C5 H5 118(6) . .
C1 C5 H5 128(6) . .
Pd1 C5 H5 108(6) 2 .
C19 C11 C12 107.3(13) . .
C19 C11 Pd1 65.0(9) . 2
C12 C11 Pd1 112.8(8) . 2
C19 C11 Pd1 112.7(9) . .
C12 C11 Pd1 61.6(7) . .
Pd1 C11 Pd1 62.6(3) 2 .
C19 C11 H11 124(7) . .
C12 C11 H11 118(7) . .
Pd1 C11 H11 119(6) 2 .
Pd1 C11 H11 117(6) . .
C11 C12 C13 108.1(10) . .
C11 C12 Pd1 85.5(8) . .
C13 C12 Pd1 111.6(8) . .
C11 C12 H12 121(7) . .
C13 C12 H12 119(6) . .
Pd1 C12 H12 106(6) . .
C14 C13 C18 120.1(8) . .
C14 C13 C12 131.6(10) . .
C18 C13 C12 108.1(8) . .
C15 C14 C13 119.5(9) . .
C15 C14 H14 120.2 . .
C13 C14 H14 120.2 . .
C14 C15 C16 119.9(9) . .
C14 C15 H15 120.0 . .
C16 C15 H15 120.0 . .
C17 C16 C15 120.7(9) . .
C17 C16 H16 119.7 . .
C15 C16 H16 119.7 . .
C18 C17 C16 119.3(9) . .
C18 C17 H17 120.3 . .
C16 C17 H17 120.3 . .
C17 C18 C13 120.4(8) . .
C17 C18 C19 131.3(11) . .
C13 C18 C19 108.3(9) . .
C11 C19 C18 108.0(12) . .
C11 C19 Pd1 81.4(11) . 2
C18 C19 Pd1 113.4(10) . 2
C11 C19 H19 131(7) . .
C18 C19 H19 119(7) . .
Pd1 C19 H19 91(7) 2 .
C5 Pd1 C2 170.4(7) 2 .
C5 Pd1 C21 93.0(4) 2 .
C2 Pd1 C21 96.1(5) . .
C5 Pd1 C12 10.6(6) 2 .
C2 Pd1 C12 167.5(6) . .
C21 Pd1 C12 93.8(4) . .
C5 Pd1 C19 167.5(5) 2 2
C2 Pd1 C19 5.7(8) . 2
C21 Pd1 C19 96.0(5) . 2
C12 Pd1 C19 170.1(7) . 2
C5 Pd1 C1 137.1(4) 2 .
C2 Pd1 C1 36.4(5) . .
C21 Pd1 C1 124.8(2) . .
C12 Pd1 C1 131.1(4) . .
C19 Pd1 C1 40.0(5) 2 .
C5 Pd1 C1 35.3(4) 2 2
C2 Pd1 C1 135.4(5) . 2
C21 Pd1 C1 121.2(2) . 2
C12 Pd1 C1 41.6(4) . 2
C19 Pd1 C1 132.4(5) 2 2
C1 Pd1 C1 113.9(2) . 2
C5 Pd1 C11 134.0(5) 2 2
C2 Pd1 C11 37.2(5) . 2
C21 Pd1 C11 120.8(3) . 2
C12 Pd1 C11 139.6(4) . 2
C19 Pd1 C11 33.5(4) 2 2
C1 Pd1 C11 45.0(3) . 2
C1 Pd1 C11 98.9(3) 2 2
C5 Pd1 C11 39.7(4) 2 .
C2 Pd1 C11 134.6(6) . .
C21 Pd1 C11 121.7(3) . .
C12 Pd1 C11 33.0(4) . .
C19 Pd1 C11 137.5(5) 2 .
C1 Pd1 C11 98.2(3) . .
C1 Pd1 C11 43.8(3) 2 .
C11 Pd1 C11 117.4(3) 2 .
C5 Pd1 Pd1 84.8(4) 2 2
C2 Pd1 Pd1 86.0(5) . 2
C21 Pd1 Pd1 177.09(13) . 2
C12 Pd1 Pd1 84.4(3) . 2
C19 Pd1 Pd1 85.9(4) 2 2
C1 Pd1 Pd1 57.90(19) . 2
C1 Pd1 Pd1 56.05(18) 2 2
C11 Pd1 Pd1 60.0(3) 2 2
C11 Pd1 Pd1 57.4(3) . 2
N3 C21 N1 102.8(4) . .
N3 C21 Pd1 130.3(3) . .
N1 C21 Pd1 126.7(3) . .
C21 N1 C22 111.8(4) . .
C21 N1 C31 127.3(4) . .
C22 N1 C31 120.5(4) . .
C36 C31 C32 122.4(4) . .
C36 C31 N1 118.2(4) . .
C32 C31 N1 119.4(4) . .
C33 C32 C31 117.1(5) . .
C33 C32 C37 121.9(4) . .
C31 C32 C37 121.0(4) . .
C39A C37 C38 75.9(16) . .
C39A C37 C32 118.5(13) . .
C38 C37 C32 114.0(5) . .
C39A C37 C39 35.0(14) . .
C38 C37 C39 110.3(6) . .
C32 C37 C39 108.1(5) . .
C39A C37 C38A 104.5(17) . .
C38 C37 C38A 30.6(11) . .
C32 C37 C38A 108.3(10) . .
C39 C37 C38A 136.2(11) . .
C39A C37 H37 126.7 . .
C38 C37 H37 108.1 . .
C32 C37 H37 108.1 . .
C39 C37 H37 108.1 . .
C38A C37 H37 82.5 . .
C39A C37 H37A 108.4 . .
C38 C37 H37A 128.4 . .
C32 C37 H37A 108.4 . .
C39 C37 H37A 82.0 . .
C38A C37 H37A 108.4 . .
H37 C37 H37A 27.9 . .
C37 C38 H38A 109.5 . .
C37 C38 H38B 109.5 . .
H38A C38 H38B 109.5 . .
C37 C38 H38C 109.5 . .
H38A C38 H38C 109.5 . .
H38B C38 H38C 109.5 . .
C37 C39 H39A 109.5 . .
C37 C39 H39B 109.5 . .
H39A C39 H39B 109.5 . .
C37 C39 H39C 109.5 . .
H39A C39 H39C 109.5 . .
H39B C39 H39C 109.5 . .
C37 C38A H38D 109.5 . .
C37 C38A H38E 109.5 . .
H38D C38A H38E 109.5 . .
C37 C38A H38F 109.5 . .
H38D C38A H38F 109.5 . .
H38E C38A H38F 109.5 . .
C37 C39A H39D 109.5 . .
C37 C39A H39E 109.5 . .
H39D C39A H39E 109.5 . .
C37 C39A H39F 109.5 . .
H39D C39A H39F 109.5 . .
H39E C39A H39F 109.5 . .
C34 C33 C32 121.4(5) . .
C34 C33 H33 119.3 . .
C32 C33 H33 119.3 . .
C33 C34 C35 120.7(5) . .
C33 C34 H34 119.6 . .
C35 C34 H34 119.6 . .
C36 C35 C34 120.3(5) . .
C36 C35 H35 119.8 . .
C34 C35 H35 119.8 . .
C35 C36 C31 118.1(4) . .
C35 C36 C40 119.2(5) . .
C31 C36 C40 122.7(4) . .
C41 C40 C42 109.9(5) . .
C41 C40 C36 112.4(4) . .
C42 C40 C36 110.5(4) . .
C41 C40 H40 108.0 . .
C42 C40 H40 108.0 . .
C36 C40 H40 108.0 . .
C40 C41 H41A 109.5 . .
C40 C41 H41B 109.5 . .
H41A C41 H41B 109.5 . .
C40 C41 H41C 109.5 . .
H41A C41 H41C 109.5 . .
H41B C41 H41C 109.5 . .
C40 C42 H42A 109.5 . .
C40 C42 H42B 109.5 . .
H42A C42 H42B 109.5 . .
C40 C42 H42C 109.5 . .
H42A C42 H42C 109.5 . .
H42B C42 H42C 109.5 . .
C23 C22 N1 105.8(4) . .
C23 C22 H22 127.1 . .
N1 C22 H22 127.1 . .
C22 C23 N3 107.5(4) . .
C22 C23 H23 126.2 . .
N3 C23 H23 126.2 . .
C21 N3 C23 112.1(4) . .
C21 N3 C71 126.3(4) . .
C23 N3 C71 121.6(4) . .
C72 C71 C76 122.8(4) . .
C72 C71 N3 119.6(4) . .
C76 C71 N3 117.4(4) . .
C73 C72 C71 116.8(5) . .
C73 C72 C77 122.0(5) . .
C71 C72 C77 121.2(4) . .
C72 C77 C79 113.9(5) . .
C72 C77 C78 111.2(4) . .
C79 C77 C78 108.8(4) . .
C72 C77 H77 107.6 . .
C79 C77 H77 107.6 . .
C78 C77 H77 107.6 . .
C77 C78 H78A 109.5 . .
C77 C78 H78B 109.5 . .
H78A C78 H78B 109.5 . .
C77 C78 H78C 109.5 . .
H78A C78 H78C 109.5 . .
H78B C78 H78C 109.5 . .
C77 C79 H79A 109.5 . .
C77 C79 H79B 109.5 . .
H79A C79 H79B 109.5 . .
C77 C79 H79C 109.5 . .
H79A C79 H79C 109.5 . .
H79B C79 H79C 109.5 . .
C74 C73 C72 121.3(5) . .
C74 C73 H73 119.4 . .
C72 C73 H73 119.4 . .
C75 C74 C73 120.3(5) . .
C75 C74 H74 119.8 . .
C73 C74 H74 119.8 . .
C74 C75 C76 121.0(5) . .
C74 C75 H75 119.5 . .
C76 C75 H75 119.5 . .
C75 C76 C71 117.7(5) . .
C75 C76 C80 119.1(5) . .
C71 C76 C80 123.1(5) . .
C81 C80 C76 110.8(5) . .
C81 C80 C82 110.1(5) . .
C76 C80 C82 111.1(5) . .
C81 C80 H80 108.2 . .
C76 C80 H80 108.2 . .
C82 C80 H80 108.2 . .
C80 C81 H81A 109.5 . .
C80 C81 H81B 109.5 . .
H81A C81 H81B 109.5 . .
C80 C81 H81C 109.5 . .
H81A C81 H81C 109.5 . .
H81B C81 H81C 109.5 . .
C80 C82 H82A 109.5 . .
C80 C82 H82B 109.5 . .
H82A C82 H82B 109.5 . .
C80 C82 H82C 109.5 . .
H82A C82 H82C 109.5 . .
H82B C82 H82C 109.5 . .
C4S O1S C1S 104.3(5) . .
O1S C1S C2S 108.2(5) . .
O1S C1S H1S1 110.0 . .
C2S C1S H1S1 110.0 . .
O1S C1S H1S2 110.1 . .
C2S C1S H1S2 110.1 . .
H1S1 C1S H1S2 108.4 . .
C1S C2S C3S 103.6(6) . .
C1S C2S H2S1 111.0 . .
C3S C2S H2S1 111.0 . .
C1S C2S H2S2 111.0 . .
C3S C2S H2S2 111.0 . .
H2S1 C2S H2S2 109.0 . .
C4S C3S C2S 103.9(6) . .
C4S C3S H3S1 111.0 . .
C2S C3S H3S1 111.0 . .
C4S C3S H3S2 111.0 . .
C2S C3S H3S2 111.0 . .
H3S1 C3S H3S2 109.0 . .
O1S C4S C3S 105.3(5) . .
O1S C4S H4S1 110.7 . .
C3S C4S H4S1 110.7 . .
O1S C4S H4S2 110.7 . .
C3S C4S H4S2 110.7 . .
H4S1 C4S H4S2 108.8 . .
C4T O1T C1T 107.9(6) . .
O1T C1T C2T 108.0(6) . .
O1T C1T H1T1 110.1 . .
C2T C1T H1T1 110.1 . .
O1T C1T H1T2 110.1 . .
C2T C1T H1T2 110.1 . .
H1T1 C1T H1T2 108.4 . .
C1T C2T C3T 98.7(6) . .
C1T C2T H2T1 112.0 . .
C3T C2T H2T1 112.0 . .
C1T C2T H2T2 112.0 . .
C3T C2T H2T2 112.0 . .
H2T1 C2T H2T2 109.7 . .
C4T C3T C2T 102.5(7) . .
C4T C3T H3T1 111.3 . .
C2T C3T H3T1 111.3 . .
C4T C3T H3T2 111.3 . .
C2T C3T H3T2 111.3 . .
H3T1 C3T H3T2 109.2 . .
O1T C4T C3T 106.1(6) . .
O1T C4T H4T1 110.5 . .
C3T C4T H4T1 110.5 . .
O1T C4T H4T2 110.5 . .
C3T C4T H4T2 110.5 . .
H4T1 C4T H4T2 108.7 . .
C4U O1U C1U 105.1(15) . .
O1U C1U C2U 103.3(14) . .
O1U C1U H1U1 111.1 . .
C2U C1U H1U1 111.1 . .
O1U C1U H1U2 111.1 . .
C2U C1U H1U2 111.1 . .
H1U1 C1U H1U2 109.1 . .
C3U C2U C1U 102.5(13) . .
C3U C2U H2U1 111.3 . .
C1U C2U H2U1 111.3 . .
C3U C2U H2U2 111.3 . .
C1U C2U H2U2 111.3 . .
H2U1 C2U H2U2 109.2 . .
C4U C3U C2U 105.4(12) . .
C4U C3U H3U1 110.7 . .
C2U C3U H3U1 110.7 . .
C4U C3U H3U2 110.7 . .
C2U C3U H3U2 110.7 . .
H3U1 C3U H3U2 108.8 . .
O1U C4U C3U 105.9(14) . .
O1U C4U H4U1 110.6 . .
C3U C4U H4U1 110.6 . .
O1U C4U H4U2 110.6 . .
C3U C4U H4U2 110.6 . .
H4U1 C4U H4U2 108.7 . .

loop_
_geom_bond_atom_site_label_1
_geom_bond_atom_site_label_2
_geom_bond_distance
_geom_bond_site_symmetry_2
C1 C5 1.439(15) .
C1 C2 1.449(18) .
C1 Pd1 2.438(8) .
C1 Pd1 2.490(8) 2
C1 H1 1.01(2) .
C2 C3 1.414(16) .
C2 Pd1 2.04(2) .
C2 H2 1.00(2) .
C3 C4 1.386(14) .
C3 H3 0.9500 .
C4 C5 1.414(14) .
C4 H4 0.9500 .
C5 Pd1 2.021(15) 2
C5 H5 0.99(2) .
C11 C19 1.423(18) .
C11 C12 1.430(17) .
C11 Pd1 2.548(12) 2
C11 Pd1 2.621(12) .
C11 H11 1.00(2) .
C12 C13 1.439(17) .
C12 Pd1 2.312(15) .
C12 H12 1.00(2) .
C13 C14 1.394(12) .
C13 C18 1.399(14) .
C14 C15 1.386(14) .
C14 H14 0.9500 .
C15 C16 1.400(18) .
C15 H15 0.9500 .
C16 C17 1.387(14) .
C16 H16 0.9500 .
C17 C18 1.384(12) .
C17 H17 0.9500 .
C18 C19 1.442(19) .
C19 Pd1 2.336(19) 2
C19 H19 1.00(2) .
Pd1 C5 2.021(15) 2
Pd1 C21 2.055(5) .
Pd1 C19 2.336(19) 2
Pd1 C1 2.490(8) 2
Pd1 C11 2.548(12) 2
Pd1 Pd1 2.6861(6) 2
C21 N3 1.366(6) .
C21 N1 1.377(6) .
N1 C22 1.404(6) .
N1 C31 1.435(6) .
C31 C36 1.401(7) .
C31 C32 1.404(7) .
C32 C33 1.393(7) .
C32 C37 1.516(7) .
C37 C39A 1.48(3) .
C37 C38 1.490(9) .
C37 C39 1.571(10) .
C37 C38A 1.72(3) .
C37 H37 1.0000 .
C37 H37A 1.0000 .
C38 H38A 0.9800 .
C38 H38B 0.9800 .
C38 H38C 0.9800 .
C39 H39A 0.9800 .
C39 H39B 0.9800 .
C39 H39C 0.9800 .
C38A H38D 0.9800 .
C38A H38E 0.9800 .
C38A H38F 0.9800 .
C39A H39D 0.9800 .
C39A H39E 0.9800 .
C39A H39F 0.9800 .
C33 C34 1.371(8) .
C33 H33 0.9500 .
C34 C35 1.389(7) .
C34 H34 0.9500 .
C35 C36 1.388(7) .
C35 H35 0.9500 .
C36 C40 1.534(7) .
C40 C41 1.526(8) .
C40 C42 1.529(7) .
C40 H40 1.0000 .
C41 H41A 0.9800 .
C41 H41B 0.9800 .
C41 H41C 0.9800 .
C42 H42A 0.9800 .
C42 H42B 0.9800 .
C42 H42C 0.9800 .
C22 C23 1.345(7) .
C22 H22 0.9500 .
C23 N3 1.386(6) .
C23 H23 0.9500 .
N3 C71 1.447(6) .
C71 C72 1.400(7) .
C71 C76 1.400(7) .
C72 C73 1.393(7) .
C72 C77 1.520(7) .
C77 C79 1.529(7) .
C77 C78 1.539(7) .
C77 H77 1.0000 .
C78 H78A 0.9800 .
C78 H78B 0.9800 .
C78 H78C 0.9800 .
C79 H79A 0.9800 .
C79 H79B 0.9800 .
C79 H79C 0.9800 .
C73 C74 1.389(8) .
C73 H73 0.9500 .
C74 C75 1.370(8) .
C74 H74 0.9500 .
C75 C76 1.387(7) .
C75 H75 0.9500 .
C76 C80 1.533(7) .
C80 C81 1.526(9) .
C80 C82 1.539(8) .
C80 H80 1.0000 .
C81 H81A 0.9800 .
C81 H81B 0.9800 .
C81 H81C 0.9800 .
C82 H82A 0.9800 .
C82 H82B 0.9800 .
C82 H82C 0.9800 .
O1S C4S 1.419(7) .
O1S C1S 1.419(7) .
C1S C2S 1.494(9) .
C1S H1S1 0.9900 .
C1S H1S2 0.9900 .
C2S C3S 1.518(10) .
C2S H2S1 0.9900 .
C2S H2S2 0.9900 .
C3S C4S 1.502(10) .
C3S H3S1 0.9900 .
C3S H3S2 0.9900 .
C4S H4S1 0.9900 .
C4S H4S2 0.9900 .
O1T C4T 1.435(9) .
O1T C1T 1.437(9) .
C1T C2T 1.497(11) .
C1T H1T1 0.9900 .
C1T H1T2 0.9900 .
C2T C3T 1.546(11) .
C2T H2T1 0.9900 .
C2T H2T2 0.9900 .
C3T C4T 1.494(10) .
C3T H3T1 0.9900 .
C3T H3T2 0.9900 .
C4T H4T1 0.9900 .
C4T H4T2 0.9900 .
O1U C4U 1.408(15) .
O1U C1U 1.428(15) .
C1U C2U 1.510(16) .
C1U H1U1 0.9900 .
C1U H1U2 0.9900 .
C2U C3U 1.510(17) .
C2U H2U1 0.9900 .
C2U H2U2 0.9900 .
C3U C4U 1.491(15) .
C3U H3U1 0.9900 .
C3U H3U2 0.9900 .
C4U H4U1 0.9900 .
C4U H4U2 0.9900 .
